data_7702225
loop_
_publ_author_name
'Zain Aldin, Mohammed'
'Maho, Anthony'
'Zaragoza, Guillermo'
'Demonceau, Albert'
'Delaude, Lionel'

_publ_section_title
;
 Synthesis, characterization, and catalytic evaluation of
 ruthenium-diphosphine complexes bearing xanthate ligands.
;
_journal_issue 39
_journal_name_full 'Dalton transactions (Cambridge, England : 2003)'
_journal_page_first 13926
_journal_page_last 13938
_journal_paper_doi 10.1039/c8dt02838a
_journal_volume 47
_journal_year 2018
_chemical_formula_moiety 'C34 H38 O2 P2 Ru S4'
_chemical_formula_sum 'C34 H38 O2 P2 Ru S4'
_chemical_formula_weight 769.89
_space_group_crystal_system monoclinic
_space_group_IT_number 14
_space_group_name_Hall '-P 2yn'
_space_group_name_H-M_alt 'P 1 21/n 1'
_atom_sites_solution_hydrogens geom
_audit_block_doi 10.5517/ccdc.csd.cc20845m
_audit_conform_dict_location ftp://ftp.iucr.org/pub/cif_core.dic
_audit_conform_dict_name cif_core.dic
_audit_conform_dict_version 2.4.3
_audit_creation_date 2018-04-13T10:59:22-00:00
_audit_creation_method 'WinGX routine CIF_UPDATE'
_audit_update_record
;
2018-07-10 deposited with the CCDC.
2018-09-05 downloaded from the CCDC.
;
_cell_angle_alpha 90
_cell_angle_beta 105.668(3)
_cell_angle_gamma 90
_cell_formula_units_Z 4
_cell_length_a 12.8809(10)
_cell_length_b 16.5329(11)
_cell_length_c 16.3601(9)
_cell_measurement_reflns_used 1966
_cell_measurement_temperature 100(2)
_cell_measurement_theta_max 28.09
_cell_measurement_theta_min 2.47
_cell_measurement_wavelength 0.71073
_cell_volume 3354.6(4)
_computing_cell_refinement 'APPEX2v2014.11-0 (BRUKER AXS, 2005)'
_computing_data_collection 'APPEX2v2014.11-0 (BRUKER AXS, 2005)'
_computing_data_reduction 'APPEX2v2014.11-0 (BRUKER AXS, 2005)'
_computing_molecular_graphics 'Ortep for Windows (Farrugia, 2012)'
_computing_publication_material 'WinGX publication routines (Farrugia, 2012)'
_computing_structure_refinement 'SHELXL-2018/3 (Sheldrick, 2018)'
_computing_structure_solution 'SIR-2014 (Burla et al., 2014)'
_diffrn_ambient_temperature 100(2)
_diffrn_detector 'APEX-II CCD'
_diffrn_measured_fraction_theta_full 1
_diffrn_measured_fraction_theta_max 0.998
_diffrn_measurement_device '\k-geometry diffractometer'
_diffrn_measurement_device_type 'Bruker APEX-II'
_diffrn_measurement_method '\f or \w oscillation scans'
_diffrn_orient_matrix_UB_11 -0.028908
_diffrn_orient_matrix_UB_12 -0.055925
_diffrn_orient_matrix_UB_13 -0.01469
_diffrn_orient_matrix_UB_21 -0.050644
_diffrn_orient_matrix_UB_22 0.007699
_diffrn_orient_matrix_UB_23 0.036317
_diffrn_orient_matrix_UB_31 -0.055865
_diffrn_orient_matrix_UB_32 0.02196
_diffrn_orient_matrix_UB_33 -0.050144
_diffrn_radiation_monochromator graphite
_diffrn_radiation_probe x-ray
_diffrn_radiation_type MoK\a
_diffrn_radiation_wavelength 0.71073
_diffrn_reflns_av_R_equivalents 0.0477
_diffrn_reflns_av_unetI/netI 0.0433
_diffrn_reflns_Laue_measured_fraction_full 1
_diffrn_reflns_Laue_measured_fraction_max 0.998
_diffrn_reflns_limit_h_max 17
_diffrn_reflns_limit_h_min -16
_diffrn_reflns_limit_k_max 21
_diffrn_reflns_limit_k_min -21
_diffrn_reflns_limit_l_max 20
_diffrn_reflns_limit_l_min -21
_diffrn_reflns_number 41282
_diffrn_reflns_point_group_measured_fraction_full 1
_diffrn_reflns_point_group_measured_fraction_max 0.998
_diffrn_reflns_theta_full 25.242
_diffrn_reflns_theta_max 28.225
_diffrn_reflns_theta_min 1.786
_diffrn_source 'sealed x-ray tube'
_diffrn_standards_number 0
_exptl_absorpt_coefficient_mu 0.843
_exptl_absorpt_correction_T_max 0.875
_exptl_absorpt_correction_T_min 0.769
_exptl_absorpt_correction_type multi-scan
_exptl_absorpt_process_details
;
SADABS-2014/5 - Bruker AXS area detector scaling and absorption correction
;
_exptl_crystal_colour yellow
_exptl_crystal_density_diffrn 1.524
_exptl_crystal_density_method 'not measured'
_exptl_crystal_description Plate
_exptl_crystal_F_000 1584
_exptl_crystal_size_max 0.34
_exptl_crystal_size_mid 0.22
_exptl_crystal_size_min 0.1
_refine_diff_density_max 0.507
_refine_diff_density_min -0.401
_refine_diff_density_rms 0.084
_refine_ls_extinction_method none
_refine_ls_goodness_of_fit_ref 1.046
_refine_ls_hydrogen_treatment constr
_refine_ls_matrix_type full
_refine_ls_number_constraints 0
_refine_ls_number_parameters 390
_refine_ls_number_reflns 8244
_refine_ls_number_restraints 0
_refine_ls_restrained_S_all 1.046
_refine_ls_R_factor_all 0.0397
_refine_ls_R_factor_gt 0.0302
_refine_ls_shift/su_max 0.001
_refine_ls_shift/su_mean 0
_refine_ls_structure_factor_coef Fsqd
_refine_ls_weighting_details 'w=1/[\s^2^(Fo^2^)+(0.0282P)^2^+0.6678P] where P=(Fo^2^+2Fc^2^)/3'
_refine_ls_weighting_scheme calc
_refine_ls_wR_factor_gt 0.0638
_refine_ls_wR_factor_ref 0.0678
_reflns_Friedel_coverage 0
_reflns_number_gt 6907
_reflns_number_total 8244
_reflns_threshold_expression 'I > 2\s(I)'
_cod_data_source_file c8dt02838a2.cif
_cod_data_source_block Ru(SSCOEt)2(dppb)
_cod_original_sg_symbol_H-M 'P 21/n'
_cod_database_code 7702225
_shelx_estimated_absorpt_t_min 0.763
_shelx_estimated_absorpt_t_max 0.92

loop_
_space_group_symop_operation_xyz
'x, y, z'
'-x+1/2, y+1/2, -z+1/2'
'-x, -y, -z'
'x-1/2, -y-1/2, z-1/2'

loop_
_atom_site_label
_atom_site_type_symbol
_atom_site_fract_x
_atom_site_fract_y
_atom_site_fract_z
_atom_site_U_iso_or_equiv
_atom_site_adp_type
_atom_site_occupancy
_atom_site_site_symmetry_order
_atom_site_calc_flag
_atom_site_refinement_flags_posn
_atom_site_refinement_flags_adp
Ru1 Ru 0.60431(2) 0.26625(2) 0.41963(2) 0.01048(5) Uani 1 1 d . .
S1 S 0.50991(4) 0.14397(3) 0.36715(3) 0.01450(11) Uani 1 1 d . .
S2 S 0.68098(4) 0.21023(3) 0.30951(3) 0.01455(11) Uani 1 1 d . .
C1 C 0.58394(15) 0.13872(12) 0.29627(12) 0.0136(4) Uani 1 1 d . .
O1 O 0.56205(11) 0.08159(9) 0.23676(8) 0.0179(3) Uani 1 1 d . .
C2 C 0.62951(17) 0.07757(14) 0.17762(13) 0.0203(5) Uani 1 1 d . .
H2A H 0.697586 0.048602 0.203976 0.024 Uiso 1 1 calc R U
H2B H 0.647274 0.132718 0.162037 0.024 Uiso 1 1 calc R U
C3 C 0.56594(19) 0.03306(15) 0.10056(13) 0.0266(5) Uani 1 1 d . .
H3A H 0.548523 -0.021233 0.116932 0.04 Uiso 1 1 calc R U
H3B H 0.608618 0.028746 0.059409 0.04 Uiso 1 1 calc R U
H3C H 0.499075 0.062561 0.074909 0.04 Uiso 1 1 calc R U
S3 S 0.68740(4) 0.39684(3) 0.42243(3) 0.01454(11) Uani 1 1 d . .
S4 S 0.49250(4) 0.34969(3) 0.30330(3) 0.01456(11) Uani 1 1 d . .
C4 C 0.58885(15) 0.42031(12) 0.33370(12) 0.0139(4) Uani 1 1 d . .
O2 O 0.59484(11) 0.49082(9) 0.29541(8) 0.0168(3) Uani 1 1 d . .
C5 C 0.51852(18) 0.50516(14) 0.21271(13) 0.0225(5) Uani 1 1 d . .
H5A H 0.443622 0.498966 0.21676 0.027 Uiso 1 1 calc R U
H5B H 0.530544 0.465789 0.170589 0.027 Uiso 1 1 calc R U
C6 C 0.53659(17) 0.59006(13) 0.18602(14) 0.0225(5) Uani 1 1 d . .
H6A H 0.513872 0.62877 0.223158 0.034 Uiso 1 1 calc R U
H6B H 0.494337 0.598777 0.127186 0.034 Uiso 1 1 calc R U
H6C H 0.613307 0.597862 0.190348 0.034 Uiso 1 1 calc R U
C7 C 0.75236(15) 0.10072(12) 0.53406(12) 0.0148(4) Uani 1 1 d . .
C8 C 0.72450(16) 0.05676(13) 0.59787(13) 0.0189(5) Uani 1 1 d . .
H8 H 0.699254 0.084377 0.639688 0.023 Uiso 1 1 calc R U
C9 C 0.73337(17) -0.02705(14) 0.60077(15) 0.0253(5) Uani 1 1 d . .
H9 H 0.713022 -0.056278 0.644003 0.03 Uiso 1 1 calc R U
C10 C 0.77144(17) -0.06812(14) 0.54145(15) 0.0266(6) Uani 1 1 d . .
H10 H 0.777241 -0.125411 0.543664 0.032 Uiso 1 1 calc R U
C11 C 0.80111(18) -0.02536(14) 0.47874(15) 0.0256(5) Uani 1 1 d . .
H11 H 0.828595 -0.053257 0.438298 0.031 Uiso 1 1 calc R U
C12 C 0.79090(17) 0.05795(13) 0.47469(14) 0.0206(5) Uani 1 1 d . .
H12 H 0.810454 0.086574 0.43073 0.025 Uiso 1 1 calc R U
C13 C 0.87895(15) 0.23393(12) 0.51779(12) 0.0137(4) Uani 1 1 d . .
C14 C 0.96666(16) 0.20552(13) 0.58177(13) 0.0176(5) Uani 1 1 d . .
H14 H 0.954026 0.17678 0.628449 0.021 Uiso 1 1 calc R U
C15 C 1.07140(17) 0.21848(13) 0.57839(14) 0.0203(5) Uani 1 1 d . .
H15 H 1.129949 0.198906 0.622626 0.024 Uiso 1 1 calc R U
C16 C 1.09120(17) 0.26010(13) 0.51037(14) 0.0199(5) Uani 1 1 d . .
H16 H 1.163113 0.269164 0.507882 0.024 Uiso 1 1 calc R U
C17 C 1.00542(16) 0.28818(13) 0.44643(14) 0.0191(5) Uani 1 1 d . .
H17 H 1.018384 0.316189 0.399445 0.023 Uiso 1 1 calc R U
C18 C 0.90003(16) 0.27566(13) 0.45044(13) 0.0161(4) Uani 1 1 d . .
H18 H 0.841738 0.295982 0.406467 0.019 Uiso 1 1 calc R U
P1 P 0.74075(4) 0.21115(3) 0.52395(3) 0.01200(11) Uani 1 1 d . .
C19 C 0.74787(16) 0.24176(13) 0.63283(12) 0.0147(4) Uani 1 1 d . .
H19A H 0.683762 0.220459 0.64812 0.018 Uiso 1 1 calc R U
H19B H 0.812446 0.216806 0.671643 0.018 Uiso 1 1 calc R U
C20 C 0.75318(15) 0.33400(13) 0.64673(13) 0.0179(5) Uani 1 1 d . .
H20A H 0.814526 0.346443 0.696392 0.022 Uiso 1 1 calc R U
H20B H 0.767693 0.360154 0.596499 0.022 Uiso 1 1 calc R U
C21 C 0.65058(16) 0.37074(13) 0.66134(12) 0.0178(5) Uani 1 1 d . .
H21A H 0.670452 0.42285 0.691294 0.021 Uiso 1 1 calc R U
H21B H 0.625652 0.33446 0.700309 0.021 Uiso 1 1 calc R U
C22 C 0.55410(16) 0.38653(13) 0.58369(12) 0.0159(4) Uani 1 1 d . .
H22A H 0.574238 0.43145 0.550984 0.019 Uiso 1 1 calc R U
H22B H 0.493522 0.405969 0.604964 0.019 Uiso 1 1 calc R U
P2 P 0.50303(4) 0.30315(3) 0.50903(3) 0.01197(11) Uani 1 1 d . .
C23 C 0.46088(16) 0.22907(13) 0.57772(12) 0.0142(4) Uani 1 1 d . .
C24 C 0.48492(15) 0.14744(13) 0.57519(12) 0.0150(4) Uani 1 1 d . .
H24 H 0.523073 0.128956 0.53654 0.018 Uiso 1 1 calc R U
C25 C 0.45397(16) 0.09221(13) 0.62843(13) 0.0192(5) Uani 1 1 d . .
H25 H 0.470943 0.036506 0.625956 0.023 Uiso 1 1 calc R U
C26 C 0.39846(16) 0.11863(14) 0.68492(13) 0.0200(5) Uani 1 1 d . .
H26 H 0.378082 0.08125 0.721893 0.024 Uiso 1 1 calc R U
C27 C 0.37271(16) 0.19972(14) 0.68738(13) 0.0200(5) Uani 1 1 d . .
H27 H 0.33417 0.21788 0.725894 0.024 Uiso 1 1 calc R U
C28 C 0.40291(16) 0.25458(13) 0.63390(13) 0.0172(5) Uani 1 1 d . .
H28 H 0.384008 0.30999 0.635491 0.021 Uiso 1 1 calc R U
C29 C 0.36906(15) 0.34044(13) 0.44983(12) 0.0142(4) Uani 1 1 d . .
C30 C 0.30480(16) 0.28979(14) 0.38828(13) 0.0178(5) Uani 1 1 d . .
H30 H 0.328153 0.236218 0.381941 0.021 Uiso 1 1 calc R U
C31 C 0.20738(16) 0.31676(15) 0.33635(13) 0.0211(5) Uani 1 1 d . .
H31 H 0.164446 0.281468 0.294955 0.025 Uiso 1 1 calc R U
C32 C 0.17223(16) 0.39444(14) 0.34426(13) 0.0218(5) Uani 1 1 d . .
H32 H 0.107028 0.413598 0.306853 0.026 Uiso 1 1 calc R U
C33 C 0.23260(17) 0.44390(14) 0.40692(14) 0.0241(5) Uani 1 1 d . .
H33 H 0.207232 0.496599 0.414383 0.029 Uiso 1 1 calc R U
C34 C 0.33086(16) 0.41726(13) 0.45964(13) 0.0201(5) Uani 1 1 d . .
H34 H 0.371871 0.452033 0.502566 0.024 Uiso 1 1 calc R U

loop_
_atom_site_aniso_label
_atom_site_aniso_U_11
_atom_site_aniso_U_22
_atom_site_aniso_U_33
_atom_site_aniso_U_23
_atom_site_aniso_U_13
_atom_site_aniso_U_12
Ru1 0.01077(8) 0.01137(9) 0.01026(8) -0.00081(6) 0.00450(6) -0.00144(6)
S1 0.0146(2) 0.0147(3) 0.0162(2) -0.0026(2) 0.0077(2) -0.0030(2)
S2 0.0151(2) 0.0161(3) 0.0147(2) -0.0020(2) 0.0079(2) -0.0032(2)
C1 0.0148(9) 0.0129(10) 0.0131(9) 0.0004(8) 0.0036(8) 0.0019(8)
O1 0.0225(8) 0.0183(8) 0.0163(7) -0.0052(6) 0.0110(6) -0.0035(7)
C2 0.0252(11) 0.0210(12) 0.0181(10) -0.0040(9) 0.0117(9) -0.0009(10)
C3 0.0362(13) 0.0273(13) 0.0174(11) -0.0083(10) 0.0089(10) -0.0033(11)
S3 0.0141(2) 0.0139(3) 0.0147(2) 0.0002(2) 0.0022(2) -0.0026(2)
S4 0.0140(2) 0.0163(3) 0.0133(2) 0.0005(2) 0.00359(19) -0.0025(2)
C4 0.0143(9) 0.0155(11) 0.0141(9) -0.0012(8) 0.0075(8) 0.0000(8)
O2 0.0169(7) 0.0163(8) 0.0161(7) 0.0041(6) 0.0024(6) -0.0012(6)
C5 0.0233(11) 0.0225(12) 0.0181(10) 0.0035(9) -0.0006(9) -0.0017(10)
C6 0.0223(11) 0.0236(12) 0.0218(11) 0.0043(10) 0.0064(9) -0.0016(10)
C7 0.0111(9) 0.0142(11) 0.0174(10) 0.0014(8) 0.0011(8) -0.0012(8)
C8 0.0131(10) 0.0216(12) 0.0223(11) 0.0043(9) 0.0056(9) 0.0008(9)
C9 0.0149(10) 0.0258(13) 0.0328(12) 0.0124(11) 0.0025(10) -0.0044(10)
C10 0.0200(11) 0.0135(11) 0.0412(14) -0.0008(11) -0.0002(11) -0.0023(10)
C11 0.0258(12) 0.0200(12) 0.0292(12) -0.0059(10) 0.0045(10) 0.0021(10)
C12 0.0203(11) 0.0185(12) 0.0229(11) 0.0006(9) 0.0056(9) -0.0005(9)
C13 0.0121(9) 0.0133(10) 0.0170(10) -0.0046(8) 0.0057(8) -0.0011(8)
C14 0.0187(10) 0.0213(11) 0.0138(10) -0.0004(9) 0.0063(8) 0.0014(9)
C15 0.0150(10) 0.0232(12) 0.0208(11) -0.0038(9) 0.0017(9) 0.0017(9)
C16 0.0129(10) 0.0225(12) 0.0267(12) -0.0078(10) 0.0092(9) -0.0042(9)
C17 0.0197(11) 0.0185(11) 0.0219(11) -0.0007(9) 0.0105(9) -0.0027(9)
C18 0.0149(10) 0.0176(11) 0.0164(10) -0.0006(9) 0.0052(8) -0.0007(9)
P1 0.0117(2) 0.0136(3) 0.0118(2) 0.0001(2) 0.0051(2) -0.0002(2)
C19 0.0142(10) 0.0198(11) 0.0113(9) -0.0010(8) 0.0053(8) 0.0008(9)
C20 0.0140(10) 0.0237(12) 0.0162(10) -0.0048(9) 0.0044(8) -0.0015(9)
C21 0.0196(10) 0.0197(11) 0.0147(10) -0.0054(9) 0.0053(8) -0.0003(9)
C22 0.0162(10) 0.0147(11) 0.0179(10) -0.0040(9) 0.0065(8) -0.0013(9)
P2 0.0124(2) 0.0121(3) 0.0125(2) -0.0008(2) 0.0053(2) -0.0007(2)
C23 0.0117(9) 0.0180(11) 0.0133(9) 0.0002(8) 0.0041(8) -0.0008(9)
C24 0.0132(9) 0.0179(11) 0.0148(10) -0.0016(8) 0.0051(8) -0.0022(9)
C25 0.0186(10) 0.0164(11) 0.0222(11) 0.0033(9) 0.0049(9) -0.0020(9)
C26 0.0169(10) 0.0252(12) 0.0185(10) 0.0071(9) 0.0057(9) -0.0047(10)
C27 0.0159(10) 0.0304(13) 0.0168(10) 0.0020(10) 0.0096(9) 0.0000(10)
C28 0.0171(10) 0.0178(11) 0.0177(10) 0.0005(9) 0.0067(9) 0.0031(9)
C29 0.0130(9) 0.0165(11) 0.0150(9) 0.0018(8) 0.0071(8) -0.0017(9)
C30 0.0167(10) 0.0221(12) 0.0183(10) -0.0049(9) 0.0109(9) -0.0014(9)
C31 0.0145(10) 0.0328(14) 0.0179(10) -0.0048(10) 0.0074(9) -0.0054(10)
C32 0.0135(10) 0.0304(13) 0.0218(11) 0.0072(10) 0.0052(9) 0.0002(10)
C33 0.0208(11) 0.0188(12) 0.0327(12) 0.0060(10) 0.0076(10) 0.0044(10)
C34 0.0187(11) 0.0175(11) 0.0230(11) 0.0010(9) 0.0036(9) -0.0026(9)

loop_
_atom_type_symbol
_atom_type_description
_atom_type_scat_dispersion_real
_atom_type_scat_dispersion_imag
_atom_type_scat_source
C C 0.0033 0.0016 'International Tables Vol C Tables 4.2.6.8 and 6.1.1.4'
H H 0 0 'International Tables Vol C Tables 4.2.6.8 and 6.1.1.4'
O O 0.0106 0.006 'International Tables Vol C Tables 4.2.6.8 and 6.1.1.4'
P P 0.1023 0.0942 'International Tables Vol C Tables 4.2.6.8 and 6.1.1.4'
S S 0.1246 0.1234 'International Tables Vol C Tables 4.2.6.8 and 6.1.1.4'
Ru Ru -1.2594 0.8363 'International Tables Vol C Tables 4.2.6.8 and 6.1.1.4'

loop_
_geom_angle_atom_site_label_1
_geom_angle_atom_site_label_2
_geom_angle_atom_site_label_3
_geom_angle
P1 Ru1 P2 94.888(19)
P1 Ru1 S1 98.336(19)
P2 Ru1 S1 97.595(19)
P1 Ru1 S3 95.465(19)
P2 Ru1 S3 94.36(2)
S1 Ru1 S3 160.863(18)
P1 Ru1 S2 90.976(19)
P2 Ru1 S2 168.418(18)
S1 Ru1 S2 71.627(18)
S3 Ru1 S2 95.016(19)
P1 Ru1 S4 165.57(2)
P2 Ru1 S4 91.666(19)
S1 Ru1 S4 93.506(18)
S3 Ru1 S4 71.191(17)
S2 Ru1 S4 84.944(18)
C1 S1 Ru1 87.90(7)
C1 S2 Ru1 85.87(7)
O1 C1 S1 119.39(15)
O1 C1 S2 126.37(16)
S1 C1 S2 114.24(11)
C1 O1 C2 117.95(16)
O1 C2 C3 106.92(17)
O1 C2 H2A 110.3
C3 C2 H2A 110.3
O1 C2 H2B 110.3
C3 C2 H2B 110.3
H2A C2 H2B 108.6
C2 C3 H3A 109.5
C2 C3 H3B 109.5
H3A C3 H3B 109.5
C2 C3 H3C 109.5
H3A C3 H3C 109.5
H3B C3 H3C 109.5
C4 S3 Ru1 87.86(7)
C4 S4 Ru1 85.97(7)
O2 C4 S4 126.87(14)
O2 C4 S3 118.47(14)
S4 C4 S3 114.66(12)
C4 O2 C5 117.79(15)
O2 C5 C6 107.55(16)
O2 C5 H5A 110.2
C6 C5 H5A 110.2
O2 C5 H5B 110.2
C6 C5 H5B 110.2
H5A C5 H5B 108.5
C5 C6 H6A 109.5
C5 C6 H6B 109.5
H6A C6 H6B 109.5
C5 C6 H6C 109.5
H6A C6 H6C 109.5
H6B C6 H6C 109.5
C8 C7 C12 117.9(2)
C8 C7 P1 123.64(17)
C12 C7 P1 118.46(16)
C9 C8 C7 120.6(2)
C9 C8 H8 119.7
C7 C8 H8 119.7
C10 C9 C8 120.6(2)
C10 C9 H9 119.7
C8 C9 H9 119.7
C9 C10 C11 119.5(2)
C9 C10 H10 120.2
C11 C10 H10 120.2
C10 C11 C12 120.2(2)
C10 C11 H11 119.9
C12 C11 H11 119.9
C11 C12 C7 121.2(2)
C11 C12 H12 119.4
C7 C12 H12 119.4
C18 C13 C14 118.02(19)
C18 C13 P1 122.85(15)
C14 C13 P1 119.09(16)
C15 C14 C13 121.2(2)
C15 C14 H14 119.4
C13 C14 H14 119.4
C14 C15 C16 120.09(19)
C14 C15 H15 120
C16 C15 H15 120
C17 C16 C15 119.4(2)
C17 C16 H16 120.3
C15 C16 H16 120.3
C16 C17 C18 120.3(2)
C16 C17 H17 119.8
C18 C17 H17 119.8
C13 C18 C17 120.92(19)
C13 C18 H18 119.5
C17 C18 H18 119.5
C19 P1 C7 101.88(9)
C19 P1 C13 101.59(9)
C7 P1 C13 98.70(9)
C19 P1 Ru1 116.32(7)
C7 P1 Ru1 119.46(6)
C13 P1 Ru1 115.86(7)
C20 C19 P1 113.95(14)
C20 C19 H19A 108.8
P1 C19 H19A 108.8
C20 C19 H19B 108.8
P1 C19 H19B 108.8
H19A C19 H19B 107.7
C21 C20 C19 114.21(17)
C21 C20 H20A 108.7
C19 C20 H20A 108.7
C21 C20 H20B 108.7
C19 C20 H20B 108.7
H20A C20 H20B 107.6
C20 C21 C22 118.47(17)
C20 C21 H21A 107.7
C22 C21 H21A 107.7
C20 C21 H21B 107.7
C22 C21 H21B 107.7
H21A C21 H21B 107.1
C21 C22 P2 118.96(15)
C21 C22 H22A 107.6
P2 C22 H22A 107.6
C21 C22 H22B 107.6
P2 C22 H22B 107.6
H22A C22 H22B 107
C23 P2 C22 101.81(9)
C23 P2 C29 98.90(9)
C22 P2 C29 102.38(9)
C23 P2 Ru1 121.70(7)
C22 P2 Ru1 117.39(7)
C29 P2 Ru1 111.58(7)
C24 C23 C28 118.46(19)
C24 C23 P2 121.60(16)
C28 C23 P2 119.94(16)
C23 C24 C25 121.0(2)
C23 C24 H24 119.5
C25 C24 H24 119.5
C26 C25 C24 119.9(2)
C26 C25 H25 120.1
C24 C25 H25 120.1
C25 C26 C27 119.8(2)
C25 C26 H26 120.1
C27 C26 H26 120.1
C26 C27 C28 120.3(2)
C26 C27 H27 119.8
C28 C27 H27 119.8
C27 C28 C23 120.6(2)
C27 C28 H28 119.7
C23 C28 H28 119.7
C34 C29 C30 118.22(18)
C34 C29 P2 123.84(15)
C30 C29 P2 117.85(16)
C31 C30 C29 120.8(2)
C31 C30 H30 119.6
C29 C30 H30 119.6
C32 C31 C30 120.5(2)
C32 C31 H31 119.7
C30 C31 H31 119.7
C33 C32 C31 119.29(19)
C33 C32 H32 120.4
C31 C32 H32 120.4
C32 C33 C34 120.6(2)
C32 C33 H33 119.7
C34 C33 H33 119.7
C29 C34 C33 120.5(2)
C29 C34 H34 119.7
C33 C34 H34 119.7

loop_
_geom_bond_atom_site_label_1
_geom_bond_atom_site_label_2
_geom_bond_distance
Ru1 P1 2.2827(5)
Ru1 P2 2.2901(6)
Ru1 S1 2.3956(5)
Ru1 S3 2.4047(6)
Ru1 S2 2.4575(6)
Ru1 S4 2.4737(5)
S1 C1 1.691(2)
S2 C1 1.691(2)
C1 O1 1.331(2)
O1 C2 1.466(3)
C2 C3 1.498(3)
C2 H2A 0.99
C2 H2B 0.99
C3 H3A 0.98
C3 H3B 0.98
C3 H3C 0.98
S3 C4 1.6953(19)
S4 C4 1.679(2)
C4 O2 1.335(2)
O2 C5 1.461(2)
C5 C6 1.507(3)
C5 H5A 0.99
C5 H5B 0.99
C6 H6A 0.98
C6 H6B 0.98
C6 H6C 0.98
C7 C8 1.396(3)
C7 C12 1.396(3)
C7 P1 1.836(2)
C8 C9 1.390(3)
C8 H8 0.95
C9 C10 1.378(3)
C9 H9 0.95
C10 C11 1.382(3)
C10 H10 0.95
C11 C12 1.383(3)
C11 H11 0.95
C12 H12 0.95
C13 C18 1.388(3)
C13 C14 1.398(3)
C13 P1 1.849(2)
C14 C15 1.382(3)
C14 H14 0.95
C15 C16 1.389(3)
C15 H15 0.95
C16 C17 1.381(3)
C16 H16 0.95
C17 C18 1.392(3)
C17 H17 0.95
C18 H18 0.95
P1 C19 1.830(2)
C19 C20 1.541(3)
C19 H19A 0.99
C19 H19B 0.99
C20 C21 1.531(3)
C20 H20A 0.99
C20 H20B 0.99
C21 C22 1.541(3)
C21 H21A 0.99
C21 H21B 0.99
C22 P2 1.841(2)
C22 H22A 0.99
C22 H22B 0.99
P2 C23 1.840(2)
P2 C29 1.842(2)
C23 C24 1.388(3)
C23 C28 1.397(3)
C24 C25 1.392(3)
C24 H24 0.95
C25 C26 1.383(3)
C25 H25 0.95
C26 C27 1.384(3)
C26 H26 0.95
C27 C28 1.387(3)
C27 H27 0.95
C28 H28 0.95
C29 C34 1.387(3)
C29 C30 1.397(3)
C30 C31 1.385(3)
C30 H30 0.95
C31 C32 1.380(3)
C31 H31 0.95
C32 C33 1.376(3)
C32 H32 0.95
C33 C34 1.396(3)
C33 H33 0.95
C34 H34 0.95

loop_
_geom_torsion_atom_site_label_1
_geom_torsion_atom_site_label_2
_geom_torsion_atom_site_label_3
_geom_torsion_atom_site_label_4
_geom_torsion
Ru1 S1 C1 O1 -173.94(15)
Ru1 S1 C1 S2 5.69(10)
Ru1 S2 C1 O1 174.04(17)
Ru1 S2 C1 S1 -5.55(10)
S1 C1 O1 C2 -178.55(14)
S2 C1 O1 C2 1.9(3)
C1 O1 C2 C3 -158.74(18)
Ru1 S4 C4 O2 174.62(19)
Ru1 S4 C4 S3 -5.16(11)
Ru1 S3 C4 O2 -174.50(16)
Ru1 S3 C4 S4 5.30(11)
S4 C4 O2 C5 -8.4(3)
S3 C4 O2 C5 171.32(15)
C4 O2 C5 C6 176.22(18)
C12 C7 C8 C9 -1.1(3)
P1 C7 C8 C9 178.74(15)
C7 C8 C9 C10 1.0(3)
C8 C9 C10 C11 0.1(3)
C9 C10 C11 C12 -1.1(3)
C10 C11 C12 C7 1.0(3)
C8 C7 C12 C11 0.1(3)
P1 C7 C12 C11 -179.77(16)
C18 C13 C14 C15 0.0(3)
P1 C13 C14 C15 177.64(17)
C13 C14 C15 C16 -0.3(3)
C14 C15 C16 C17 -0.1(3)
C15 C16 C17 C18 0.7(3)
C14 C13 C18 C17 0.6(3)
P1 C13 C18 C17 -176.94(16)
C16 C17 C18 C13 -0.9(3)
C8 C7 P1 C19 24.30(18)
C12 C7 P1 C19 -155.86(15)
C8 C7 P1 C13 128.18(17)
C12 C7 P1 C13 -51.98(17)
C8 C7 P1 Ru1 -105.43(16)
C12 C7 P1 Ru1 74.41(16)
C18 C13 P1 C19 -132.62(18)
C14 C13 P1 C19 49.89(18)
C18 C13 P1 C7 123.26(18)
C14 C13 P1 C7 -54.24(18)
C18 C13 P1 Ru1 -5.6(2)
C14 C13 P1 Ru1 176.93(14)
C7 P1 C19 C20 173.36(14)
C13 P1 C19 C20 71.76(16)
Ru1 P1 C19 C20 -54.98(16)
P1 C19 C20 C21 109.40(17)
C19 C20 C21 C22 -79.7(2)
C20 C21 C22 P2 53.0(2)
C21 C22 P2 C23 61.40(18)
C21 C22 P2 C29 163.39(16)
C21 C22 P2 Ru1 -74.08(17)
C22 P2 C23 C24 -135.83(16)
C29 P2 C23 C24 119.43(17)
Ru1 P2 C23 C24 -2.86(19)
C22 P2 C23 C28 44.41(17)
C29 P2 C23 C28 -60.34(17)
Ru1 P2 C23 C28 177.37(12)
C28 C23 C24 C25 -1.2(3)
P2 C23 C24 C25 179.01(14)
C23 C24 C25 C26 0.0(3)
C24 C25 C26 C27 0.9(3)
C25 C26 C27 C28 -0.4(3)
C26 C27 C28 C23 -0.9(3)
C24 C23 C28 C27 1.7(3)
P2 C23 C28 C27 -178.55(15)
C23 P2 C29 C34 109.97(19)
C22 P2 C29 C34 5.7(2)
Ru1 P2 C29 C34 -120.69(17)
C23 P2 C29 C30 -73.63(18)
C22 P2 C29 C30 -177.90(17)
Ru1 P2 C29 C30 55.71(17)
C34 C29 C30 C31 2.4(3)
P2 C29 C30 C31 -174.24(16)
C29 C30 C31 C32 0.3(3)
C30 C31 C32 C33 -2.9(3)
C31 C32 C33 C34 2.9(3)
C30 C29 C34 C33 -2.4(3)
P2 C29 C34 C33 173.97(17)
C32 C33 C34 C29 -0.2(3)
